data_4501122
loop_
_publ_author_name
'Andrzejewski, Micha\/l'
'Olejniczak, Anna'
'Katrusiak, Andrzej'

_publ_section_title
;
 Humidity Control of Isostructural Dehydration and Pressure-Induced
 Polymorphism in 1,4-Diazabicyclo[2.2.2]octane Dihydrobromide Monohydrate
;
_journal_issue 11
_journal_name_full 'Crystal Growth &amp; Design'
_journal_page_first 4892
_journal_paper_doi 10.1021/cg200743n
_journal_volume 11
_journal_year 2011
_chemical_formula_moiety 'C6 H14 N2, H2 O, 2(Br)'
_chemical_formula_sum 'C6 H16 Br2 N2 O'
_chemical_formula_weight 292.03
_chemical_name_common
;
dabco dihydrobromide monohydrate, dabco2HBr*H2O
;
_chemical_name_systematic
;
1,4-diazabicyclo[2.2.2]octane dihydrobromide monohydrate
;
_space_group_IT_number 36
_symmetry_cell_setting orthorhombic
_symmetry_space_group_name_Hall 'C 2c -2'
_symmetry_space_group_name_H-M 'C m c 21'
_atom_sites_solution_hydrogens geom
_atom_sites_solution_primary direct
_atom_sites_solution_secondary difmap
_audit_creation_method SHELXL-97
_cell_angle_alpha 90.00
_cell_angle_beta 90.00
_cell_angle_gamma 90.00
_cell_formula_units_Z 4
_cell_length_a 7.185(3)
_cell_length_b 12.382(6)
_cell_length_c 11.119(3)
_cell_measurement_pressure 480000
_cell_measurement_reflns_used 3078
_cell_measurement_temperature 296(2)
_cell_measurement_theta_max 28.08
_cell_measurement_theta_min 2.13
_cell_volume 989.2(7)
_computing_cell_refinement 'CrysAlis (Oxford Diffraction, 2002)'
_computing_data_collection 'CrysAlis (Oxford Diffraction, 2002)'
_computing_data_reduction 'CrysAlis (Oxford Diffraction, 2002)'
_computing_molecular_graphics
;X-Seed (Barbour, 2001) 
and POV-Ray (Persistence of Vision, 2004)

Mercury (2008)
;
_computing_publication_material 'SHELXL-97 (Sheldrick, 1997)'
_computing_structure_refinement 'SHELXL-97 (Sheldrick, 1997)'
_computing_structure_solution 'SHELXS-97 (Sheldrick, 1997)'
_diffrn_ambient_temperature 296(2)
_diffrn_measured_fraction_theta_full 0.364
_diffrn_measured_fraction_theta_max 0.364
_diffrn_measurement_device_type 'multiwire proportional'
_diffrn_measurement_method
;
HP omega scans - for more details see:
A. Budzianowski, A. Katrusiak in High-Pressure Crystallography
(Eds.: A. Katrusiak, P. F. McMillan),
Dordrecht: Kluwer Acad. Publ., 2004 pp.157-168
;
_diffrn_radiation_monochromator graphite
_diffrn_radiation_source 'fine-focus sealed tube'
_diffrn_radiation_type MoK\a
_diffrn_radiation_wavelength 0.71073
_diffrn_reflns_av_R_equivalents 0.1076
_diffrn_reflns_av_sigmaI/netI 0.0649
_diffrn_reflns_limit_h_max 7
_diffrn_reflns_limit_h_min -7
_diffrn_reflns_limit_k_max 11
_diffrn_reflns_limit_k_min -11
_diffrn_reflns_limit_l_max 15
_diffrn_reflns_limit_l_min -15
_diffrn_reflns_number 3078
_diffrn_reflns_theta_full 29.53
_diffrn_reflns_theta_max 29.53
_diffrn_reflns_theta_min 3.28
_diffrn_standards_decay_% 0
_diffrn_standards_interval_count 0
_diffrn_standards_number 0
_exptl_absorpt_coefficient_mu 8.148
_exptl_absorpt_correction_T_max 0.47
_exptl_absorpt_correction_T_min 0.32
_exptl_absorpt_correction_type integration
_exptl_absorpt_process_details
;
Katrusiak, A. (2003). REDSHABS - Program for correcting
reflections intensities for DAC absorption, gasket shadowing
and sample crystal absorption. Adam Mickiewicz University, Pozna\'n.
Katrusiak, A. (2004). Z. Kristallogr. 219, 461-467
;
_exptl_crystal_colour colourless
_exptl_crystal_density_diffrn 1.961
_exptl_crystal_density_method 'not measured'
_exptl_crystal_description plate
_exptl_crystal_F_000 576
_exptl_crystal_size_max 0.40
_exptl_crystal_size_mid 0.22
_exptl_crystal_size_min 0.10
_refine_diff_density_max 0.495
_refine_diff_density_min -0.466
_refine_diff_density_rms 0.107
_refine_ls_abs_structure_details 'Flack H D (1983), Acta Cryst. A39, 876-881'
_refine_ls_abs_structure_Flack 0.07(6)
_refine_ls_extinction_method none
_refine_ls_goodness_of_fit_ref 1.102
_refine_ls_hydrogen_treatment mixed
_refine_ls_matrix_type full
_refine_ls_number_parameters 42
_refine_ls_number_reflns 539
_refine_ls_number_restraints 4
_refine_ls_restrained_S_all 1.098
_refine_ls_R_factor_all 0.0845
_refine_ls_R_factor_gt 0.0640
_refine_ls_shift/su_max 0.000
_refine_ls_shift/su_mean 0.000
_refine_ls_structure_factor_coef Fsqd
_refine_ls_weighting_details 'calc w=1/[\s^2^(Fo^2^)+(0.0797P)^2^+0.0000P] where P=(Fo^2^+2Fc^2^)/3'
_refine_ls_weighting_scheme calc
_refine_ls_wR_factor_gt 0.1349
_refine_ls_wR_factor_ref 0.1446
_reflns_number_gt 445
_reflns_number_total 539
_reflns_threshold_expression >2sigma(I)
_cod_data_source_file cg200743n_si_002.cif
_cod_data_source_block dabco2HBr*H2Obeta
_cod_depositor_comments
;
The following automatic conversions were performed:

'_symmetry_cell_setting' value 'Orthorhombic' changed to
'orthorhombic' according to
/home/saulius/struct/CIF-dictionaries/cif_core.dic dictionary named
'cif_core.dic' version 2.4.1 from 2010-06-29.

Automatic conversion script
Id: cif_fix_values 1715 2011-07-08 13:25:40Z adriana 
;
_cod_original_sg_symbol_H-M Cmc2(1)
_cod_database_code 4501122

loop_
_symmetry_equiv_pos_as_xyz
'x, y, z'
'-x, -y, z+1/2'
'x, -y, z+1/2'
'-x, y, z'
'x+1/2, y+1/2, z'
'-x+1/2, -y+1/2, z+1/2'
'x+1/2, -y+1/2, z+1/2'
'-x+1/2, y+1/2, z'

loop_
_atom_site_label
_atom_site_type_symbol
_atom_site_fract_x
_atom_site_fract_y
_atom_site_fract_z
_atom_site_U_iso_or_equiv
_atom_site_adp_type
_atom_site_occupancy
_atom_site_symmetry_multiplicity
_atom_site_calc_flag
_atom_site_refinement_flags
Br1 Br 0.0000 0.34339(19) 0.7940(2) 0.0433(7) Uani 1 2 d S
Br2 Br 0.5000 0.4837(2) 0.46674(13) 0.0563(9) Uani 1 2 d S
C4 C 0.5000 0.3253(15) 0.7252(13) 0.029(4) Uiso 1 2 d S
H4A H 0.6097 0.3709 0.7279 0.035 Uiso 0.50 1 calc PR
H4B H 0.3903 0.3709 0.7279 0.035 Uiso 0.50 1 calc PR
N2 N 0.5000 0.1356(12) 0.7862(17) 0.024(3) Uiso 1 2 d S
H2N H 0.5000 0.0914 0.8516 0.029 Uiso 1 2 calc SR
N1 N 0.5000 0.2570(16) 0.6122(11) 0.032(4) Uiso 1 2 d S
H1N H 0.5000 0.3022 0.5477 0.039 Uiso 1 2 calc SR
C2 C 0.329(2) 0.1125(16) 0.7138(12) 0.048(4) Uiso 1 1 d .
H2A H 0.2186 0.1243 0.7623 0.058 Uiso 1 1 calc R
H2B H 0.3295 0.0379 0.6871 0.058 Uiso 1 1 calc R
C1 C 0.329(2) 0.1884(13) 0.6054(10) 0.031(3) Uiso 1 1 d .
H1A H 0.3283 0.1470 0.5314 0.037 Uiso 1 1 calc R
H1B H 0.2184 0.2336 0.6068 0.037 Uiso 1 1 calc R
C3 C 0.5000 0.248(3) 0.828(2) 0.068(8) Uiso 1 2 d S
H3A H 0.6092 0.2604 0.8777 0.082 Uiso 0.50 1 calc PR
H3B H 0.3908 0.2604 0.8777 0.082 Uiso 0.50 1 calc PR
O1W O 0.079(3) 0.418(3) 0.5121(15) 0.045(5) Uiso 0.50 1 d PD
H1W H 0.0000 0.441(17) 0.575(8) 0.054 Uiso 1 2 d SD
H2W H 0.211(5) 0.43(3) 0.516(15) 0.054 Uiso 0.50 1 d PD

loop_
_atom_site_aniso_label
_atom_site_aniso_U_11
_atom_site_aniso_U_22
_atom_site_aniso_U_33
_atom_site_aniso_U_23
_atom_site_aniso_U_13
_atom_site_aniso_U_12
Br1 0.058(2) 0.036(3) 0.0357(8) -0.0019(12) 0.000 0.000
Br2 0.088(3) 0.036(4) 0.0451(11) 0.0092(15) 0.000 0.000

loop_
_atom_type_symbol
_atom_type_description
_atom_type_scat_dispersion_real
_atom_type_scat_dispersion_imag
_atom_type_scat_source
C C 0.0033 0.0016 'International Tables Vol C Tables 4.2.6.8 and 6.1.1.4'
H H 0.0000 0.0000 'International Tables Vol C Tables 4.2.6.8 and 6.1.1.4'
N N 0.0061 0.0033 'International Tables Vol C Tables 4.2.6.8 and 6.1.1.4'
Br Br -0.2901 2.4595 'International Tables Vol C Tables 4.2.6.8 and 6.1.1.4'
O O 0.0106 0.0060 'International Tables Vol C Tables 4.2.6.8 and 6.1.1.4'

loop_
_geom_angle_atom_site_label_1
_geom_angle_atom_site_label_2
_geom_angle_atom_site_label_3
_geom_angle
_geom_angle_site_symmetry_1
_geom_angle_site_symmetry_3
C3 C4 N1 106.4(17) . .
C3 C4 H4A 110.4 . .
N1 C4 H4A 110.4 . .
C3 C4 H4B 110.4 . .
N1 C4 H4B 110.4 . .
H4A C4 H4B 108.6 . .
C3 N2 C2 110.1(11) . .
C3 N2 C2 110.1(11) . 4_655
C2 N2 C2 112.1(18) . 4_655
C3 N2 H2N 108.1 . .
C2 N2 H2N 108.1 . .
C2 N2 H2N 108.1 4_655 .
C1 N1 C1 111.2(18) . 4_655
C1 N1 C4 110.6(8) . .
C1 N1 C4 110.6(8) 4_655 .
C1 N1 H1N 108.1 . .
C1 N1 H1N 108.1 4_655 .
C4 N1 H1N 108.1 . .
N2 C2 C1 107.1(13) . .
N2 C2 H2A 110.3 . .
C1 C2 H2A 110.3 . .
N2 C2 H2B 110.3 . .
C1 C2 H2B 110.3 . .
H2A C2 H2B 108.6 . .
N1 C1 C2 108.5(12) . .
N1 C1 H1A 110.0 . .
C2 C1 H1A 110.0 . .
N1 C1 H1B 110.0 . .
C2 C1 H1B 110.0 . .
H1A C1 H1B 108.4 . .
N2 C3 C4 111.1(18) . .
N2 C3 H3A 109.4 . .
C4 C3 H3A 109.4 . .
N2 C3 H3B 109.4 . .
C4 C3 H3B 109.4 . .
H3A C3 H3B 108.0 . .
O1W O1W H1W 51.8(15) 4 .
O1W O1W H2W 174(7) 4 .
H1W O1W H2W 122(2) . .

loop_
_geom_bond_atom_site_label_1
_geom_bond_atom_site_label_2
_geom_bond_distance
_geom_bond_site_symmetry_2
C4 C3 1.49(3) .
C4 N1 1.52(2) .
C4 H4A 0.9700 .
C4 H4B 0.9700 .
N2 C3 1.49(3) .
N2 C2 1.52(2) .
N2 C2 1.52(2) 4_655
N2 H2N 0.9100 .
N1 C1 1.513(18) .
N1 C1 1.513(18) 4_655
N1 H1N 0.9100 .
C2 C1 1.53(2) .
C2 H2A 0.9700 .
C2 H2B 0.9700 .
C1 H1A 0.9700 .
C1 H1B 0.9700 .
C3 H3A 0.9700 .
C3 H3B 0.9700 .
O1W O1W 1.17(4) 4
O1W H1W 0.949(10) .
O1W H2W 0.950(11) .
